data_7049593
loop_
_publ_author_name
'Zhang, Kun'
'Li, Gao-Peng'
'Zhang, Cheng'
'Wang, Yao-Yu'

_publ_section_title
;
 Dramatic impact of auxiliary ligands on the two-step magnetic relaxation
 process in Dy<sub>4</sub>(iii) single-molecule magnets.
;
_journal_issue 17
_journal_name_full 'Dalton transactions (Cambridge, England : 2003)'
_journal_page_first 5793
_journal_page_last 5799
_journal_paper_doi 10.1039/c9dt01076a
_journal_volume 48
_journal_year 2019
_chemical_formula_moiety 'C76 H70 Dy4 N6 O20, C3 H7 N O'
_chemical_formula_sum 'C79 H77 Dy4 N7 O21'
_chemical_formula_weight 2110.47
_space_group_crystal_system monoclinic
_space_group_IT_number 14
_space_group_name_Hall '-P 2ybc'
_space_group_name_H-M_alt 'P 1 21/c 1'
_symmetry_space_group_name_Hall '-P 2ybc'
_symmetry_space_group_name_H-M 'P 1 21/c 1'
_atom_sites_solution_hydrogens geom
_audit_creation_date 2019-03-30
_audit_creation_method
;
Olex2 1.3-alpha
(compiled 2019.03.18 svn.r3573 for OlexSys, GUI svn.r5716)
;
_audit_update_record
;
2019-04-02 deposited with the CCDC.    2019-04-04 downloaded from the CCDC.
;
_cell_angle_alpha 90
_cell_angle_beta 100.908(11)
_cell_angle_gamma 90
_cell_formula_units_Z 2
_cell_length_a 13.120(8)
_cell_length_b 25.340(17)
_cell_length_c 12.262(8)
_cell_measurement_reflns_used 2219
_cell_measurement_temperature 296.15
_cell_measurement_theta_max 22
_cell_measurement_theta_min 2
_cell_volume 4003(4)
_computing_molecular_graphics 'Olex2 (Dolomanov et al., 2009)'
_computing_publication_material 'Olex2 (Dolomanov et al., 2009)'
_computing_structure_refinement 'ShelXL (Sheldrick, 2015)'
_diffrn_ambient_temperature 296.15
_diffrn_measured_fraction_theta_full 0.986
_diffrn_measured_fraction_theta_max 0.986
_diffrn_measurement_device_type 'Bruker D8 Venture'
_diffrn_radiation_type MoK\a
_diffrn_radiation_wavelength 0.71073
_diffrn_reflns_av_R_equivalents 0.0407
_diffrn_reflns_av_unetI/netI 0.0510
_diffrn_reflns_Laue_measured_fraction_full 0.986
_diffrn_reflns_Laue_measured_fraction_max 0.986
_diffrn_reflns_limit_h_max 12
_diffrn_reflns_limit_h_min -15
_diffrn_reflns_limit_k_max 30
_diffrn_reflns_limit_k_min -26
_diffrn_reflns_limit_l_max 14
_diffrn_reflns_limit_l_min -14
_diffrn_reflns_number 19090
_diffrn_reflns_point_group_measured_fraction_full 0.986
_diffrn_reflns_point_group_measured_fraction_max 0.986
_diffrn_reflns_theta_full 25.025
_diffrn_reflns_theta_max 25.025
_diffrn_reflns_theta_min 1.581
_exptl_absorpt_coefficient_mu 3.766
_exptl_absorpt_correction_T_max 0.8517
_exptl_absorpt_correction_T_min 0.6492
_exptl_absorpt_correction_type multi-scan
_exptl_absorpt_process_details SADABS
_exptl_crystal_colour yellow
_exptl_crystal_colour_primary yellow
_exptl_crystal_density_diffrn 1.751
_exptl_crystal_description block
_exptl_crystal_F_000 2064
_exptl_crystal_size_max 0.32
_exptl_crystal_size_mid 0.23
_exptl_crystal_size_min 0.21
_refine_diff_density_max 2.668
_refine_diff_density_min -0.993
_refine_diff_density_rms 0.188
_refine_ls_extinction_method none
_refine_ls_goodness_of_fit_ref 1.123
_refine_ls_hydrogen_treatment constr
_refine_ls_matrix_type full
_refine_ls_number_parameters 525
_refine_ls_number_reflns 6989
_refine_ls_number_restraints 98
_refine_ls_restrained_S_all 1.122
_refine_ls_R_factor_all 0.0848
_refine_ls_R_factor_gt 0.0581
_refine_ls_shift/su_max 0.001
_refine_ls_shift/su_mean 0.000
_refine_ls_structure_factor_coef Fsqd
_refine_ls_weighting_details 'w=1/[\s^2^(Fo^2^)+(0.0675P)^2^+39.0179P] where P=(Fo^2^+2Fc^2^)/3'
_refine_ls_weighting_scheme calc
_refine_ls_wR_factor_gt 0.1451
_refine_ls_wR_factor_ref 0.1624
_reflns_Friedel_coverage 0.000
_reflns_number_gt 5295
_reflns_number_total 6989
_reflns_threshold_expression 'I > 2\s(I)'
_cod_data_source_file c9dt01076a2.cif
_cod_data_source_block 2
_cod_depositor_comments 'Adding full bibliography for 7049592--7049593.cif.'
_cod_database_code 7049593
_shelx_shelxl_version_number 2016/6
_shelx_space_group_comment
;
The symmetry employed for this shelxl refinement is uniquely defined
by the following loop, which should always be used as a source of
symmetry information in preference to the above space-group names.
They are only intended as comments.
;
_shelx_estimated_absorpt_t_max 0.505
_shelx_estimated_absorpt_t_min 0.379
_olex2_refinement_description
;
1. Fixed Uiso
 At 1.2 times of:
  All C(H) groups, All C(H,H) groups
 At 1.5 times of:
  All C(H,H,H) groups
2. Restrained distances
 N3-C30 \\sim N3-C31
 with sigma of 0.01
 C34-C35 \\sim C35-C34A
 with sigma of 0.02
 C34A-C33 \\sim C33-C34
 with sigma of 0.02
3. Restrained planarity
 C32, C33, C34, C35, C36
 with sigma of 0.01
4. Uiso/Uaniso restraints and constraints
Uanis(C34) \\sim Ueq, Uanis(C34A) \\sim Ueq: with sigma of 0.01 and sigma for
terminal atoms of 0.02
Uanis(C28) \\sim Ueq, Uanis(C31) \\sim Ueq, Uanis(C30) \\sim Ueq: with sigma of
0.01 and sigma for terminal atoms of 0.02
5. Rigid body (RIGU) restrains
 C33, C34, C35, C34A
 with sigma for 1-2 distances of 0.004 and sigma for 1-3 distances of 0.004
 N3, C30, C31, C29, O8
 with sigma for 1-2 distances of 0.004 and sigma for 1-3 distances of 0.004
 C39, N4, C41, C40, O11
 with sigma for 1-2 distances of 0.004 and sigma for 1-3 distances of 0.004
6. Others
 Fixed Sof: H33(0.5) H33A(0.5) C34(0.5) H34(0.5) H35(0.5) H35A(0.5) C34A(0.5)
 H34A(0.5) N4(0.5) O11(0.5) C41(0.5) H41(0.5) C39(0.5) H39A(0.5) H39B(0.5)
 H39C(0.5) C40(0.5) H40A(0.5) H40B(0.5) H40C(0.5)
7.a Me refined with riding coordinates:
 C14(H14A,H14B,H14C), C28(H28A,H28B,H28C), C30(H30A,H30B,H30C), C31(H31A,H31B,
 H31C), C38(H38A,H38B,H38C)
7.b Aromatic/amide H refined with riding coordinates:
 C4(H4), C5(H5), C6(H6), C7(H7), C9(H9), C10(H10), C11(H11), C12(H12),
 C18(H18), C19(H19), C20(H20), C21(H21), C23(H23), C24(H24), C25(H25), C26(H26),
  C29(H29), C33(H33), C33(H33A), C34(H34), C35(H35), C35(H35A), C34A(H34A),
 C41(H41)
7.c Fitted pentagon refined as free rotating group:
 C32(C33,C34,C35,C36)
7.d Idealised Me refined as rotating group:
 C39(H39A,H39B,H39C), C40(H40A,H40B,H40C)
;
_olex2_submission_special_instructions 'No special instructions were received'

loop_
_space_group_symop_operation_xyz
'x, y, z'
'-x, y+1/2, -z+1/2'
'-x, -y, -z'
'x, -y-1/2, z-1/2'

loop_
_atom_site_label
_atom_site_type_symbol
_atom_site_fract_x
_atom_site_fract_y
_atom_site_fract_z
_atom_site_U_iso_or_equiv
_atom_site_adp_type
_atom_site_occupancy
_atom_site_site_symmetry_order
_atom_site_calc_flag
_atom_site_refinement_flags_posn
_atom_site_refinement_flags_adp
_atom_site_refinement_flags_occupancy
_atom_site_disorder_assembly
_atom_site_disorder_group
Dy1 Dy 0.40851(4) 0.52699(2) 0.37009(4) 0.03582(17) Uani 1 1 d . . . . .
Dy2 Dy 0.52832(4) 0.61753(2) 0.56164(4) 0.03709(17) Uani 1 1 d . . . . .
N1 N 0.2332(7) 0.5331(4) 0.4223(7) 0.042(2) Uani 1 1 d . . . . .
N2 N 0.6716(7) 0.6561(4) 0.4904(7) 0.045(2) Uani 1 1 d . . . . .
N3 N 0.3268(14) 0.6517(6) 0.8165(13) 0.107(5) Uani 1 1 d D U . . .
O1 O 0.5419(5) 0.4672(2) 0.4348(5) 0.0321(15) Uani 1 1 d . . . . .
O2 O 0.3418(5) 0.4431(3) 0.3702(6) 0.0365(16) Uani 1 1 d . . . . .
O3 O 0.3715(5) 0.6115(3) 0.4339(6) 0.0377(17) Uani 1 1 d . . . . .
O4 O 0.3345(7) 0.3568(3) 0.2636(7) 0.055(2) Uani 1 1 d . . . . .
O5 O 0.5066(7) 0.7023(3) 0.5642(8) 0.063(2) Uani 1 1 d . . . . .
O6 O 0.5533(5) 0.5807(3) 0.3949(5) 0.0354(16) Uani 1 1 d . . . . .
O7 O 0.4287(11) 0.7812(4) 0.6554(11) 0.102(4) Uani 1 1 d . . . . .
O8 O 0.4304(8) 0.6210(4) 0.7034(7) 0.065(2) Uani 1 1 d . U . . .
O9 O 0.2905(7) 0.5528(4) 0.2156(7) 0.058(2) Uani 1 1 d . . . . .
O10 O 0.4595(8) 0.4968(4) 0.2083(7) 0.068(3) Uani 1 1 d . . . . .
C1 C 0.1599(9) 0.4534(5) 0.3283(9) 0.049(3) Uani 1 1 d . . . . .
C2 C 0.2503(8) 0.4271(4) 0.3216(8) 0.040(3) Uani 1 1 d . . . . .
C3 C 0.2440(10) 0.3796(5) 0.2626(9) 0.047(3) Uani 1 1 d . . . . .
C4 C 0.1496(12) 0.3607(6) 0.2087(11) 0.065(4) Uani 1 1 d . . . . .
H4 H 0.146082 0.330080 0.166410 0.078 Uiso 1 1 calc R . . . .
C5 C 0.0588(12) 0.3880(6) 0.2180(14) 0.080(5) Uani 1 1 d . . . . .
H5 H -0.005303 0.374794 0.183349 0.096 Uiso 1 1 calc R . . . .
C6 C 0.0631(10) 0.4330(6) 0.2762(11) 0.063(4) Uani 1 1 d . . . . .
H6 H 0.002268 0.450633 0.282261 0.076 Uiso 1 1 calc R . . . .
C7 C 0.1569(9) 0.5038(5) 0.3847(9) 0.047(3) Uani 1 1 d . . . . .
H7 H 0.091961 0.515528 0.394052 0.057 Uiso 1 1 calc R . . . .
C8 C 0.2147(9) 0.5814(5) 0.4707(9) 0.044(3) Uani 1 1 d . . . . .
C9 C 0.1281(10) 0.5909(6) 0.5192(12) 0.063(4) Uani 1 1 d . . . . .
H9 H 0.083072 0.563373 0.527011 0.076 Uiso 1 1 calc R . . . .
C10 C 0.1095(11) 0.6398(7) 0.5547(12) 0.069(4) Uani 1 1 d . . . . .
H10 H 0.050330 0.646478 0.583937 0.083 Uiso 1 1 calc R . . . .
C11 C 0.1778(12) 0.6786(6) 0.5472(14) 0.077(4) Uani 1 1 d . . . . .
H11 H 0.166023 0.712136 0.573175 0.092 Uiso 1 1 calc R . . . .
C12 C 0.2640(10) 0.6700(5) 0.5023(11) 0.055(3) Uani 1 1 d . . . . .
H12 H 0.308390 0.697866 0.495387 0.067 Uiso 1 1 calc R . . . .
C13 C 0.2853(8) 0.6212(4) 0.4679(9) 0.038(2) Uani 1 1 d . . . . .
C14 C 0.3407(12) 0.3156(6) 0.1850(12) 0.078(5) Uani 1 1 d . . . . .
H14A H 0.410653 0.302765 0.195290 0.116 Uiso 1 1 calc R . . . .
H14B H 0.295103 0.287292 0.196061 0.116 Uiso 1 1 calc R . . . .
H14C H 0.320364 0.329234 0.111024 0.116 Uiso 1 1 calc R . . . .
C15 C 0.6633(12) 0.7444(5) 0.5625(10) 0.056(3) Uani 1 1 d . . . . .
C16 C 0.5677(11) 0.7419(5) 0.5853(11) 0.053(3) Uani 1 1 d . . . . .
C17 C 0.5274(16) 0.7875(5) 0.6357(12) 0.078(5) Uani 1 1 d . . . . .
C18 C 0.5930(19) 0.8294(6) 0.6648(15) 0.095(6) Uani 1 1 d . . . . .
H18 H 0.570257 0.858002 0.701188 0.114 Uiso 1 1 calc R . . . .
C19 C 0.6887(17) 0.8301(6) 0.6422(13) 0.083(5) Uani 1 1 d . . . . .
H19 H 0.731513 0.859071 0.663342 0.099 Uiso 1 1 calc R . . . .
C20 C 0.7231(13) 0.7902(6) 0.5904(12) 0.072(4) Uani 1 1 d . . . . .
H20 H 0.788485 0.792464 0.571785 0.087 Uiso 1 1 calc R . . . .
C21 C 0.7072(10) 0.7033(5) 0.5050(10) 0.055(3) Uani 1 1 d . . . . .
H21 H 0.765917 0.711583 0.476143 0.066 Uiso 1 1 calc R . . . .
C22 C 0.7178(8) 0.6193(4) 0.4308(9) 0.041(3) Uani 1 1 d . . . . .
C23 C 0.8184(10) 0.6183(6) 0.4219(11) 0.057(3) Uani 1 1 d . . . . .
H23 H 0.862480 0.644643 0.456183 0.069 Uiso 1 1 calc R . . . .
C24 C 0.8568(11) 0.5803(6) 0.3648(12) 0.067(4) Uani 1 1 d . . . . .
H24 H 0.927097 0.579710 0.361725 0.080 Uiso 1 1 calc R . . . .
C25 C 0.7915(10) 0.5425(6) 0.3114(10) 0.056(3) Uani 1 1 d . . . . .
H25 H 0.817240 0.516391 0.270580 0.067 Uiso 1 1 calc R . . . .
C26 C 0.6895(9) 0.5428(5) 0.3177(9) 0.045(3) Uani 1 1 d . . . . .
H26 H 0.645284 0.517461 0.279517 0.054 Uiso 1 1 calc R . . . .
C27 C 0.6512(8) 0.5800(4) 0.3796(8) 0.039(2) Uani 1 1 d . . . . .
C28 C 0.388(2) 0.8239(10) 0.709(2) 0.146(9) Uani 1 1 d . U . . .
H28A H 0.319065 0.815436 0.719102 0.219 Uiso 1 1 calc R . . . .
H28B H 0.431508 0.829884 0.780557 0.219 Uiso 1 1 calc R . . . .
H28C H 0.386366 0.855119 0.664761 0.219 Uiso 1 1 calc R . . . .
C29 C 0.3907(14) 0.6550(8) 0.7489(14) 0.089(5) Uani 1 1 d . U . . .
H29 H 0.408791 0.689201 0.732906 0.107 Uiso 1 1 calc R . . . .
C30 C 0.282(2) 0.6037(11) 0.834(3) 0.171(10) Uani 1 1 d D U . . .
H30A H 0.236472 0.608414 0.886745 0.256 Uiso 1 1 calc R . . . .
H30B H 0.242152 0.590902 0.765424 0.256 Uiso 1 1 calc R . . . .
H30C H 0.334815 0.578689 0.863114 0.256 Uiso 1 1 calc R . . . .
C31 C 0.294(2) 0.6960(10) 0.867(2) 0.164(10) Uani 1 1 d D U . . .
H31A H 0.247005 0.685563 0.913734 0.246 Uiso 1 1 calc R . . . .
H31B H 0.353053 0.713355 0.910060 0.246 Uiso 1 1 calc R . . . .
H31C H 0.259515 0.719648 0.810388 0.246 Uiso 1 1 calc R . . . .
C32 C 0.2548(10) 0.5265(5) 0.1277(9) 0.084(5) Uani 1 1 d . . . . .
C33 C 0.1534(9) 0.5309(7) 0.0629(12) 0.114(7) Uani 1 1 d DG U . . .
H33 H 0.102190 0.554303 0.075414 0.137 Uiso 0.5 1 calc R . P A 1
H33A H 0.108086 0.559300 0.060502 0.137 Uiso 0.5 1 calc R . P B 2
C34 C 0.1437(10) 0.4933(8) -0.0244(14) 0.108(10) Uani 0.5 1 d DG U P C 1
H34 H 0.085120 0.487811 -0.079059 0.130 Uiso 0.5 1 calc R . P C 1
C35 C 0.2392(12) 0.4657(7) -0.0135(12) 0.141(10) Uani 1 1 d DG U . . .
H35 H 0.254190 0.438865 -0.059850 0.169 Uiso 0.5 1 calc R . P C 1
H35A H 0.256829 0.446407 -0.071813 0.169 Uiso 0.5 1 calc R . P C 2
C36 C 0.3079(8) 0.4862(6) 0.0804(10) 0.088(5) Uani 1 1 d G . . . .
C37 C 0.4135(11) 0.4761(6) 0.1206(13) 0.068(4) Uani 1 1 d . . . . .
C38 C 0.4647(14) 0.4401(9) 0.0545(14) 0.104(6) Uani 1 1 d . . . . .
H38A H 0.415729 0.428731 -0.009516 0.155 Uiso 1 1 calc R . . . .
H38B H 0.521309 0.458074 0.030914 0.155 Uiso 1 1 calc R . . . .
H38C H 0.490744 0.410047 0.098635 0.155 Uiso 1 1 calc R . . . .
C34A C 0.1348(18) 0.4812(14) 0.000(4) 0.127(10) Uani 0.5 1 d D U P C 2
H34A H 0.072197 0.463917 -0.024288 0.152 Uiso 0.5 1 calc R . P C 2
N4 N 0.0292(18) 0.6993(11) 0.1710(19) 0.067(6) Uani 0.5 1 d . U P . .
O11 O -0.031(2) 0.7232(13) 0.001(2) 0.124(10) Uani 0.5 1 d . U P . .
C41 C 0.013(3) 0.703(2) 0.072(3) 0.119(11) Uani 0.5 1 d . U P . .
H41 H 0.054177 0.677879 0.045656 0.143 Uiso 0.5 1 calc R . P . .
C39 C 0.008(3) 0.7308(19) 0.238(4) 0.120(13) Uani 0.5 1 d . U P . .
H39A H 0.069372 0.748582 0.274076 0.180 Uiso 0.5 1 calc GR . P . .
H39B H -0.022889 0.712461 0.292500 0.180 Uiso 0.5 1 calc GR . P . .
H39C H -0.041061 0.756156 0.200356 0.180 Uiso 0.5 1 calc GR . P . .
C40 C 0.068(4) 0.657(2) 0.209(5) 0.144(17) Uani 0.5 1 d . U P . .
H40A H 0.045438 0.629401 0.157645 0.216 Uiso 0.5 1 calc GR . P . .
H40B H 0.046158 0.650100 0.278266 0.216 Uiso 0.5 1 calc GR . P . .
H40C H 0.142160 0.660090 0.221906 0.216 Uiso 0.5 1 calc GR . P . .

loop_
_atom_site_aniso_label
_atom_site_aniso_U_11
_atom_site_aniso_U_22
_atom_site_aniso_U_33
_atom_site_aniso_U_23
_atom_site_aniso_U_13
_atom_site_aniso_U_12
Dy1 0.0330(3) 0.0306(3) 0.0404(3) 0.0012(2) -0.0021(2) -0.0020(2)
Dy2 0.0420(3) 0.0290(3) 0.0391(3) -0.0037(2) 0.0046(2) -0.0035(2)
N1 0.043(5) 0.047(6) 0.032(5) 0.007(4) 0.001(4) -0.005(4)
N2 0.051(6) 0.035(5) 0.042(5) 0.003(4) -0.006(4) -0.010(4)
N3 0.126(13) 0.127(11) 0.081(9) -0.026(9) 0.052(8) 0.009(9)
O1 0.030(4) 0.026(3) 0.038(4) 0.002(3) 0.001(3) -0.003(3)
O2 0.028(4) 0.037(4) 0.041(4) -0.004(3) -0.002(3) -0.011(3)
O3 0.035(4) 0.033(4) 0.045(4) 0.006(3) 0.006(3) 0.001(3)
O4 0.057(6) 0.056(5) 0.049(5) -0.019(4) 0.007(4) -0.009(4)
O5 0.066(6) 0.024(4) 0.095(7) -0.015(4) 0.011(5) -0.006(4)
O6 0.038(4) 0.032(4) 0.036(4) -0.002(3) 0.005(3) -0.002(3)
O7 0.115(10) 0.058(7) 0.140(11) -0.047(7) 0.038(9) 0.002(7)
O8 0.077(7) 0.073(6) 0.045(5) -0.004(4) 0.016(4) 0.010(5)
O9 0.062(6) 0.062(6) 0.043(5) 0.001(4) -0.006(4) 0.013(5)
O10 0.077(7) 0.094(7) 0.030(4) -0.002(5) 0.007(4) -0.010(6)
C1 0.048(7) 0.054(7) 0.043(6) 0.008(5) 0.000(5) -0.017(6)
C2 0.038(6) 0.041(6) 0.036(6) 0.010(5) -0.006(5) -0.010(5)
C3 0.051(7) 0.050(7) 0.034(6) -0.003(5) -0.006(5) -0.012(6)
C4 0.071(10) 0.050(8) 0.066(8) -0.013(7) -0.008(7) -0.026(7)
C5 0.053(9) 0.073(11) 0.102(12) -0.015(9) -0.015(8) -0.028(8)
C6 0.042(7) 0.071(10) 0.069(9) 0.011(7) -0.006(6) -0.008(7)
C7 0.039(7) 0.058(8) 0.043(6) 0.001(6) -0.001(5) -0.004(6)
C8 0.042(7) 0.048(7) 0.037(6) 0.004(5) -0.004(5) 0.005(5)
C9 0.050(8) 0.069(9) 0.076(9) -0.010(7) 0.027(7) -0.004(7)
C10 0.040(8) 0.090(11) 0.078(10) -0.017(8) 0.016(7) 0.007(8)
C11 0.074(11) 0.065(10) 0.093(11) -0.026(8) 0.019(9) 0.020(8)
C12 0.051(8) 0.048(7) 0.064(8) 0.000(6) 0.005(6) 0.002(6)
C13 0.034(6) 0.042(6) 0.038(6) 0.008(5) 0.006(5) 0.013(5)
C14 0.080(10) 0.079(11) 0.070(9) -0.042(8) 0.002(8) -0.008(8)
C15 0.083(10) 0.032(6) 0.042(6) -0.006(5) -0.012(6) -0.008(6)
C16 0.062(9) 0.028(6) 0.063(8) 0.001(5) -0.002(6) -0.005(6)
C17 0.127(15) 0.036(7) 0.060(9) -0.019(6) -0.008(9) -0.011(9)
C18 0.149(19) 0.046(9) 0.079(11) -0.018(8) -0.002(12) -0.020(11)
C19 0.122(15) 0.049(9) 0.066(10) -0.016(7) -0.010(10) -0.026(10)
C20 0.092(11) 0.052(9) 0.065(9) 0.001(7) -0.005(8) -0.035(8)
C21 0.055(8) 0.055(8) 0.046(7) 0.012(6) -0.012(6) -0.025(6)
C22 0.036(6) 0.046(7) 0.039(6) 0.007(5) 0.000(5) -0.013(5)
C23 0.047(8) 0.071(9) 0.054(7) 0.006(7) 0.009(6) -0.015(7)
C24 0.043(8) 0.084(11) 0.075(9) 0.007(8) 0.015(7) 0.005(7)
C25 0.054(8) 0.066(9) 0.051(7) 0.001(6) 0.021(6) 0.010(7)
C26 0.055(8) 0.042(6) 0.039(6) 0.004(5) 0.014(5) 0.001(5)
C27 0.041(6) 0.043(6) 0.031(5) 0.010(5) 0.006(5) 0.004(5)
C28 0.153(16) 0.121(15) 0.176(17) -0.058(13) 0.063(14) 0.023(13)
C29 0.094(12) 0.106(11) 0.070(10) -0.012(8) 0.022(7) 0.024(9)
C30 0.172(18) 0.163(13) 0.188(19) 0.025(14) 0.061(15) -0.009(13)
C31 0.194(18) 0.168(13) 0.149(16) -0.049(13) 0.081(14) 0.034(13)
C32 0.086(12) 0.098(13) 0.065(10) 0.014(9) 0.009(9) 0.024(10)
C33 0.088(13) 0.150(14) 0.089(11) -0.010(10) -0.018(10) 0.046(11)
C34 0.104(12) 0.118(13) 0.100(13) -0.004(9) 0.012(9) 0.003(9)
C35 0.120(13) 0.21(3) 0.080(13) -0.054(15) -0.014(10) 0.043(14)
C36 0.068(10) 0.134(16) 0.058(9) -0.016(10) 0.003(8) 0.008(10)
C37 0.056(9) 0.073(10) 0.070(9) 0.010(8) 0.005(7) -0.002(7)
C38 0.084(12) 0.153(19) 0.075(11) -0.036(12) 0.017(9) 0.017(12)
C34A 0.121(12) 0.135(13) 0.126(14) -0.008(9) 0.021(9) 0.006(9)
N4 0.055(13) 0.087(16) 0.056(9) -0.009(10) 0.004(9) -0.035(12)
O11 0.14(2) 0.17(3) 0.057(11) 0.007(14) 0.004(12) -0.085(17)
C41 0.10(2) 0.20(3) 0.062(10) 0.009(14) 0.010(13) -0.08(2)
C39 0.09(2) 0.14(3) 0.13(2) -0.07(2) 0.02(2) -0.05(2)
C40 0.14(4) 0.13(3) 0.17(3) 0.05(2) 0.07(3) 0.02(2)

loop_
_atom_type_symbol
_atom_type_description
_atom_type_scat_dispersion_real
_atom_type_scat_dispersion_imag
_atom_type_scat_source
C C 0.0033 0.0016 'International Tables Vol C Tables 4.2.6.8 and 6.1.1.4'
H H 0.0000 0.0000 'International Tables Vol C Tables 4.2.6.8 and 6.1.1.4'
Dy Dy -0.1892 4.4098 'International Tables Vol C Tables 4.2.6.8 and 6.1.1.4'
N N 0.0061 0.0033 'International Tables Vol C Tables 4.2.6.8 and 6.1.1.4'
O O 0.0106 0.0060 'International Tables Vol C Tables 4.2.6.8 and 6.1.1.4'

loop_
_geom_angle_atom_site_label_1
_geom_angle_atom_site_label_2
_geom_angle_atom_site_label_3
_geom_angle
_geom_angle_site_symmetry_1
_geom_angle_site_symmetry_3
Dy2 Dy1 Dy1 62.65(4) . 3_666
Dy2 Dy1 Dy1 53.329(14) 3_666 3_666
Dy2 Dy1 Dy2 115.98(4) . 3_666
N1 Dy1 Dy1 105.60(19) . 3_666
N1 Dy1 Dy2 96.1(2) . .
N1 Dy1 Dy2 100.1(2) . 3_666
O1 Dy1 Dy1 34.59(16) 3_666 3_666
O1 Dy1 Dy1 35.00(16) . 3_666
O1 Dy1 Dy2 42.68(15) 3_666 .
O1 Dy1 Dy2 80.25(16) 3_666 3_666
O1 Dy1 Dy2 35.42(16) . 3_666
O1 Dy1 Dy2 89.10(16) . .
O1 Dy1 N1 128.2(3) . .
O1 Dy1 N1 80.1(3) 3_666 .
O1 Dy1 O1 69.6(3) . 3_666
O1 Dy1 O3 131.5(2) . .
O1 Dy1 O10 76.1(3) . .
O2 Dy1 Dy1 81.33(16) . 3_666
O2 Dy1 Dy2 34.79(17) . 3_666
O2 Dy1 Dy2 137.78(17) . .
O2 Dy1 N1 71.9(3) . .
O2 Dy1 O1 70.2(2) . .
O2 Dy1 O1 95.1(2) . 3_666
O2 Dy1 O3 137.4(3) . .
O2 Dy1 O6 148.0(2) . .
O2 Dy1 O9 93.8(3) . .
O2 Dy1 O10 82.4(3) . .
O3 Dy1 Dy1 100.51(17) . 3_666
O3 Dy1 Dy2 42.74(17) . .
O3 Dy1 Dy2 147.98(17) . 3_666
O3 Dy1 N1 66.6(3) . .
O3 Dy1 O1 69.0(2) . 3_666
O6 Dy1 Dy1 74.48(17) . 3_666
O6 Dy1 Dy2 42.24(17) . .
O6 Dy1 Dy2 113.43(17) . 3_666
O6 Dy1 N1 134.6(3) . .
O6 Dy1 O1 78.0(2) . .
O6 Dy1 O1 76.6(2) . 3_666
O6 Dy1 O3 68.8(2) . .
O6 Dy1 O10 86.8(3) . .
O9 Dy1 Dy1 175.0(2) . 3_666
O9 Dy1 Dy2 122.5(2) . 3_666
O9 Dy1 Dy2 121.4(2) . .
O9 Dy1 N1 71.7(3) . .
O9 Dy1 O1 146.0(3) . 3_666
O9 Dy1 O1 143.8(3) . .
O9 Dy1 O3 82.4(3) . .
O9 Dy1 O6 110.5(3) . .
O9 Dy1 O10 69.5(3) . .
O10 Dy1 Dy1 110.6(2) . 3_666
O10 Dy1 Dy2 77.7(3) . 3_666
O10 Dy1 Dy2 129.0(2) . .
O10 Dy1 N1 131.3(3) . .
O10 Dy1 O1 144.2(3) . 3_666
O10 Dy1 O3 133.4(3) . .
Dy1 Dy2 Dy1 64.02(4) . 3_666
N2 Dy2 Dy1 108.4(2) . 3_666
N2 Dy2 Dy1 108.0(2) . .
N2 Dy2 O4 74.5(3) . 3_666
O1 Dy2 Dy1 43.17(16) 3_666 .
O1 Dy2 Dy1 35.37(16) 3_666 3_666
O1 Dy2 N2 135.4(3) 3_666 .
O1 Dy2 O3 69.7(2) 3_666 .
O1 Dy2 O4 115.3(3) 3_666 3_666
O1 Dy2 O8 75.4(3) 3_666 .
O2 Dy2 Dy1 34.27(16) 3_666 3_666
O2 Dy2 Dy1 90.79(16) 3_666 .
O2 Dy2 N2 80.3(3) 3_666 .
O2 Dy2 O1 69.6(2) 3_666 3_666
O2 Dy2 O3 133.4(2) 3_666 .
O2 Dy2 O4 61.6(3) 3_666 3_666
O2 Dy2 O8 103.0(3) 3_666 .
O3 Dy2 Dy1 43.14(17) . .
O3 Dy2 Dy1 102.16(17) . 3_666
O3 Dy2 N2 115.4(3) . .
O3 Dy2 O4 161.5(3) . 3_666
O3 Dy2 O8 87.9(3) . .
O4 Dy2 Dy1 88.4(2) 3_666 3_666
O4 Dy2 Dy1 151.9(2) 3_666 .
O5 Dy2 Dy1 128.7(3) . .
O5 Dy2 Dy1 166.5(3) . 3_666
O5 Dy2 N2 73.6(3) . .
O5 Dy2 O1 148.8(3) . 3_666
O5 Dy2 O2 137.5(3) . 3_666
O5 Dy2 O3 88.5(3) . .
O5 Dy2 O4 79.2(3) . 3_666
O5 Dy2 O6 116.8(3) . .
O5 Dy2 O8 82.0(3) . .
O6 Dy2 Dy1 75.31(17) . 3_666
O6 Dy2 Dy1 41.84(17) . .
O6 Dy2 N2 66.3(3) . .
O6 Dy2 O1 76.7(2) . 3_666
O6 Dy2 O2 80.5(2) . 3_666
O6 Dy2 O3 68.8(2) . .
O6 Dy2 O4 129.2(3) . 3_666
O6 Dy2 O8 148.5(3) . .
O8 Dy2 Dy1 90.0(2) . 3_666
O8 Dy2 Dy1 106.7(2) . .
O8 Dy2 N2 145.2(3) . .
O8 Dy2 O4 76.8(3) . 3_666
C7 N1 Dy1 125.0(8) . .
C7 N1 C8 118.7(10) . .
C8 N1 Dy1 113.8(7) . .
C21 N2 Dy2 127.8(9) . .
C21 N2 C22 120.9(11) . .
C22 N2 Dy2 111.3(7) . .
C29 N3 C30 120.5(18) . .
C29 N3 C31 122(2) . .
C31 N3 C30 118(2) . .
Dy1 O1 Dy1 110.4(3) . 3_666
Dy1 O1 Dy2 109.2(3) . 3_666
Dy2 O1 Dy1 94.2(2) 3_666 3_666
Dy1 O2 Dy2 110.9(3) . 3_666
C2 O2 Dy1 127.4(6) . .
C2 O2 Dy2 120.5(7) . 3_666
Dy2 O3 Dy1 94.1(2) . .
C13 O3 Dy1 121.6(6) . .
C13 O3 Dy2 118.7(6) . .
C3 O4 Dy2 112.3(6) . 3_666
C3 O4 C14 118.6(10) . .
C14 O4 Dy2 128.1(8) . 3_666
C16 O5 Dy2 134.5(9) . .
Dy1 O6 Dy2 95.9(3) . .
C27 O6 Dy1 139.9(7) . .
C27 O6 Dy2 115.4(6) . .
C17 O7 C28 116.3(15) . .
C29 O8 Dy2 136.0(12) . .
C32 O9 Dy1 128.9(8) . .
C37 O10 Dy1 134.5(9) . .
C2 C1 C6 120.6(12) . .
C2 C1 C7 123.6(10) . .
C6 C1 C7 115.8(12) . .
O2 C2 C1 123.6(10) . .
O2 C2 C3 117.7(11) . .
C1 C2 C3 118.7(10) . .
O4 C3 C2 114.0(10) . .
O4 C3 C4 125.4(12) . .
C4 C3 C2 120.6(13) . .
C3 C4 H4 120.3 . .
C3 C4 C5 119.4(13) . .
C5 C4 H4 120.3 . .
C4 C5 H5 119.6 . .
C6 C5 C4 120.8(13) . .
C6 C5 H5 119.6 . .
C1 C6 H6 120.1 . .
C5 C6 C1 119.9(14) . .
C5 C6 H6 120.1 . .
N1 C7 C1 126.8(12) . .
N1 C7 H7 116.6 . .
C1 C7 H7 116.6 . .
C9 C8 N1 123.4(11) . .
C13 C8 N1 117.3(10) . .
C13 C8 C9 119.4(11) . .
C8 C9 H9 119.8 . .
C10 C9 C8 120.3(13) . .
C10 C9 H9 119.8 . .
C9 C10 H10 120.5 . .
C11 C10 C9 119.1(13) . .
C11 C10 H10 120.5 . .
C10 C11 H11 119.2 . .
C10 C11 C12 121.5(14) . .
C12 C11 H11 119.2 . .
C11 C12 H12 119.7 . .
C13 C12 C11 120.6(13) . .
C13 C12 H12 119.7 . .
O3 C13 C8 120.0(10) . .
O3 C13 C12 121.2(11) . .
C12 C13 C8 118.8(11) . .
O4 C14 H14A 109.5 . .
O4 C14 H14B 109.5 . .
O4 C14 H14C 109.5 . .
H14A C14 H14B 109.5 . .
H14A C14 H14C 109.5 . .
H14B C14 H14C 109.5 . .
C16 C15 C20 119.3(14) . .
C16 C15 C21 123.2(11) . .
C20 C15 C21 117.4(14) . .
O5 C16 C15 124.8(12) . .
O5 C16 C17 116.3(14) . .
C15 C16 C17 118.9(13) . .
O7 C17 C16 114.5(12) . .
O7 C17 C18 127.7(16) . .
C18 C17 C16 117.6(19) . .
C17 C18 H18 119.1 . .
C19 C18 C17 121.7(18) . .
C19 C18 H18 119.1 . .
C18 C19 H19 119.7 . .
C20 C19 C18 120.6(16) . .
C20 C19 H19 119.7 . .
C15 C20 H20 119.2 . .
C19 C20 C15 121.6(17) . .
C19 C20 H20 119.2 . .
N2 C21 C15 125.0(13) . .
N2 C21 H21 117.5 . .
C15 C21 H21 117.5 . .
C23 C22 N2 125.9(11) . .
C23 C22 C27 119.5(12) . .
C27 C22 N2 114.6(10) . .
C22 C23 H23 119.1 . .
C24 C23 C22 121.7(13) . .
C24 C23 H23 119.1 . .
C23 C24 H24 120.4 . .
C23 C24 C25 119.3(13) . .
C25 C24 H24 120.4 . .
C24 C25 H25 119.8 . .
C26 C25 C24 120.3(12) . .
C26 C25 H25 119.8 . .
C25 C26 H26 119.7 . .
C25 C26 C27 120.5(12) . .
C27 C26 H26 119.7 . .
O6 C27 C22 117.8(10) . .
O6 C27 C26 123.6(10) . .
C26 C27 C22 118.6(11) . .
O7 C28 H28A 109.5 . .
O7 C28 H28B 109.5 . .
O7 C28 H28C 109.5 . .
H28A C28 H28B 109.5 . .
H28A C28 H28C 109.5 . .
H28B C28 H28C 109.5 . .
N3 C29 H29 114.8 . .
O8 C29 N3 130(2) . .
O8 C29 H29 114.8 . .
N3 C30 H30A 109.5 . .
N3 C30 H30B 109.5 . .
N3 C30 H30C 109.5 . .
H30A C30 H30B 109.5 . .
H30A C30 H30C 109.5 . .
H30B C30 H30C 109.5 . .
N3 C31 H31A 109.5 . .
N3 C31 H31B 109.5 . .
N3 C31 H31C 109.5 . .
H31A C31 H31B 109.5 . .
H31A C31 H31C 109.5 . .
H31B C31 H31C 109.5 . .
O9 C32 C33 125.8(10) . .
O9 C32 C36 126.1(10) . .
C33 C32 C36 108.0 . .
C32 C33 H33 126.0 . .
C32 C33 H33A 127.2 . .
C32 C33 C34 108.0 . .
C32 C33 C34A 105.6(14) . .
C34 C33 H33 126.0 . .
C34A C33 H33A 127.2 . .
C33 C34 H34 126.0 . .
C33 C34 C35 108.0 . .
C35 C34 H34 126.0 . .
C34 C35 H35 126.0 . .
C36 C35 C34 108.0 . .
C36 C35 H35 126.0 . .
C36 C35 H35A 127.1 . .
C36 C35 C34A 105.7(14) . .
C34A C35 H35A 127.1 . .
C35 C36 C32 108.0 . .
C37 C36 C32 121.0(11) . .
C37 C36 C35 130.6(11) . .
O10 C37 C36 120.8(14) . .
O10 C37 C38 122.9(14) . .
C36 C37 C38 116.4(14) . .
C37 C38 H38A 109.5 . .
C37 C38 H38B 109.5 . .
C37 C38 H38C 109.5 . .
H38A C38 H38B 109.5 . .
H38A C38 H38C 109.5 . .
H38B C38 H38C 109.5 . .
C33 C34A H34A 128.5 . .
C35 C34A C33 103.0(13) . .
C35 C34A H34A 128.5 . .
C41 N4 C39 128(5) . .
C41 N4 C40 116(5) . .
C39 N4 C40 116(4) . .
N4 C41 H41 107.4 . .
O11 C41 N4 145(6) . .
O11 C41 H41 107.4 . .
N4 C39 H39A 109.5 . .
N4 C39 H39B 109.5 . .
N4 C39 H39C 109.5 . .
H39A C39 H39B 109.5 . .
H39A C39 H39C 109.5 . .
H39B C39 H39C 109.5 . .
N4 C40 H40A 109.5 . .
N4 C40 H40B 109.5 . .
N4 C40 H40C 109.5 . .
H40A C40 H40B 109.5 . .
H40A C40 H40C 109.5 . .
H40B C40 H40C 109.5 . .

loop_
_geom_bond_atom_site_label_1
_geom_bond_atom_site_label_2
_geom_bond_distance
_geom_bond_site_symmetry_2
Dy1 Dy1 3.8588(19) 3_666
Dy1 Dy2 3.813(2) 3_666
Dy1 Dy2 3.4429(15) .
Dy1 N1 2.506(10) .
Dy1 O1 2.362(7) 3_666
Dy1 O1 2.337(7) .
Dy1 O2 2.299(7) .
Dy1 O3 2.361(7) .
Dy1 O6 2.309(7) .
Dy1 O9 2.303(8) .
Dy1 O10 2.339(9) .
Dy2 N2 2.424(10) .
Dy2 O1 2.340(6) 3_666
Dy2 O2 2.329(7) 3_666
Dy2 O3 2.343(7) .
Dy2 O4 2.607(8) 3_666
Dy2 O5 2.168(8) .
Dy2 O6 2.327(7) .
Dy2 O8 2.350(9) .
N1 C7 1.263(14) .
N1 C8 1.401(15) .
N2 C21 1.285(14) .
N2 C22 1.394(15) .
N3 C29 1.29(2) .
N3 C30 1.387(19) .
N3 C31 1.386(18) .
O2 C2 1.300(12) .
O3 C13 1.301(12) .
O4 C3 1.318(15) .
O4 C14 1.433(15) .
O5 C16 1.280(14) .
O6 C27 1.333(13) .
O7 C17 1.37(2) .
O7 C28 1.42(2) .
O8 C29 1.198(18) .
O9 C32 1.279(12) .
O10 C37 1.245(17) .
C1 C2 1.376(17) .
C1 C6 1.408(17) .
C1 C7 1.455(18) .
C2 C3 1.399(16) .
C3 C4 1.374(17) .
C4 H4 0.9300 .
C4 C5 1.40(2) .
C5 H5 0.9300 .
C5 C6 1.34(2) .
C6 H6 0.9300 .
C7 H7 0.9300 .
C8 C9 1.400(17) .
C8 C13 1.374(16) .
C9 H9 0.9300 .
C9 C10 1.35(2) .
C10 H10 0.9300 .
C10 C11 1.35(2) .
C11 H11 0.9300 .
C11 C12 1.37(2) .
C12 H12 0.9300 .
C12 C13 1.353(16) .
C14 H14A 0.9600 .
C14 H14B 0.9600 .
C14 H14C 0.9600 .
C15 C16 1.337(19) .
C15 C20 1.407(17) .
C15 C21 1.437(19) .
C16 C17 1.45(2) .
C17 C18 1.37(2) .
C18 H18 0.9300 .
C18 C19 1.34(3) .
C19 H19 0.9300 .
C19 C20 1.32(2) .
C20 H20 0.9300 .
C21 H21 0.9300 .
C22 C23 1.344(17) .
C22 C27 1.394(15) .
C23 H23 0.9300 .
C23 C24 1.34(2) .
C24 H24 0.9300 .
C24 C25 1.37(2) .
C25 H25 0.9300 .
C25 C26 1.355(17) .
C26 H26 0.9300 .
C26 C27 1.365(16) .
C28 H28A 0.9600 .
C28 H28B 0.9600 .
C28 H28C 0.9600 .
C29 H29 0.9300 .
C30 H30A 0.9600 .
C30 H30B 0.9600 .
C30 H30C 0.9600 .
C31 H31A 0.9600 .
C31 H31B 0.9600 .
C31 H31C 0.9600 .
C32 C33 1.4200 .
C32 C36 1.4200 .
C33 H33 0.9300 .
C33 H33A 0.9300 .
C33 C34 1.4200 .
C33 C34A 1.470(19) .
C34 H34 0.9300 .
C34 C35 1.4200 .
C35 H35 0.9300 .
C35 H35A 0.9300 .
C35 C36 1.4200 .
C35 C34A 1.466(19) .
C36 C37 1.403(17) .
C37 C38 1.47(2) .
C38 H38A 0.9600 .
C38 H38B 0.9600 .
C38 H38C 0.9600 .
C34A H34A 0.9300 .
N4 C41 1.19(4) .
N4 C39 1.22(4) .
N4 C40 1.23(5) .
O11 C41 1.08(5) .
C41 H41 0.9300 .
C39 H39A 0.9600 .
C39 H39B 0.9600 .
C39 H39C 0.9600 .
C40 H40A 0.9600 .
C40 H40B 0.9600 .
C40 H40C 0.9600 .

loop_
_geom_torsion_atom_site_label_1
_geom_torsion_atom_site_label_2
_geom_torsion_atom_site_label_3
_geom_torsion_atom_site_label_4
_geom_torsion
_geom_torsion_site_symmetry_1
Dy1 N1 C7 C1 16.9(16) .
Dy1 N1 C8 C9 -171.4(9) .
Dy1 N1 C8 C13 9.8(11) .
Dy1 O2 C2 C1 -47.1(14) .
Dy1 O2 C2 C3 135.2(8) .
Dy1 O3 C13 C8 2.2(12) .
Dy1 O3 C13 C12 -178.7(8) .
Dy1 O6 C27 C22 -166.2(7) .
Dy1 O6 C27 C26 13.1(16) .
Dy1 O9 C32 C33 146.9(11) .
Dy1 O9 C32 C36 -30.2(19) .
Dy1 O10 C37 C36 28(2) .
Dy1 O10 C37 C38 -151.7(14) .
Dy2 N2 C21 C15 -4.2(16) .
Dy2 N2 C22 C23 -149.3(10) .
Dy2 N2 C22 C27 29.0(11) .
Dy2 O2 C2 C1 146.3(9) 3_666
Dy2 O2 C2 C3 -31.4(12) 3_666
Dy2 O3 C13 C8 -113.4(9) .
Dy2 O3 C13 C12 65.6(12) .
Dy2 O4 C3 C2 26.2(12) 3_666
Dy2 O4 C3 C4 -154.7(11) 3_666
Dy2 O5 C16 C15 34(2) .
Dy2 O5 C16 C17 -147.7(10) .
Dy2 O6 C27 C22 -28.6(11) .
Dy2 O6 C27 C26 150.8(8) .
Dy2 O8 C29 N3 169.7(14) .
N1 C8 C9 C10 -173.5(12) .
N1 C8 C13 O3 -8.4(14) .
N1 C8 C13 C12 172.5(10) .
N2 C22 C23 C24 178.2(12) .
N2 C22 C27 O6 -1.8(14) .
N2 C22 C27 C26 178.8(9) .
O2 C2 C3 O4 -0.4(15) .
O2 C2 C3 C4 -179.5(11) .
O4 C3 C4 C5 177.6(13) .
O5 C16 C17 O7 1.0(19) .
O5 C16 C17 C18 176.5(13) .
O7 C17 C18 C19 178.7(17) .
O9 C32 C33 C34 -177.5(17) .
O9 C32 C33 C34A -159(2) .
O9 C32 C36 C35 177.5(17) .
O9 C32 C36 C37 -9(2) .
C1 C2 C3 O4 -178.2(10) .
C1 C2 C3 C4 2.7(17) .
C2 C1 C6 C5 -1(2) .
C2 C1 C7 N1 9.3(19) .
C2 C3 C4 C5 -3(2) .
C3 C4 C5 C6 2(2) .
C4 C5 C6 C1 0(2) .
C6 C1 C2 O2 -178.1(11) .
C6 C1 C2 C3 -0.4(17) .
C6 C1 C7 N1 -168.6(12) .
C7 N1 C8 C9 25.7(16) .
C7 N1 C8 C13 -153.1(10) .
C7 C1 C2 O2 4.0(17) .
C7 C1 C2 C3 -178.3(11) .
C7 C1 C6 C5 176.9(14) .
C8 N1 C7 C1 177.7(10) .
C8 C9 C10 C11 -3(2) .
C9 C8 C13 O3 172.7(11) .
C9 C8 C13 C12 -6.3(16) .
C9 C10 C11 C12 1(2) .
C10 C11 C12 C13 -3(2) .
C11 C12 C13 O3 -174.0(12) .
C11 C12 C13 C8 5.0(18) .
C13 C8 C9 C10 5.3(19) .
C14 O4 C3 C2 -164.8(12) .
C14 O4 C3 C4 14.2(19) .
C15 C16 C17 O7 179.8(13) .
C15 C16 C17 C18 -5(2) .
C16 C15 C20 C19 3(2) .
C16 C15 C21 N2 -15.8(19) .
C16 C17 C18 C19 4(3) .
C17 C18 C19 C20 0(3) .
C18 C19 C20 C15 -4(3) .
C20 C15 C16 O5 -179.7(12) .
C20 C15 C16 C17 1.6(19) .
C20 C15 C21 N2 167.6(12) .
C21 N2 C22 C23 28.7(17) .
C21 N2 C22 C27 -153.0(10) .
C21 C15 C16 O5 4(2) .
C21 C15 C16 C17 -174.9(12) .
C21 C15 C20 C19 179.4(13) .
C22 N2 C21 C15 178.3(10) .
C22 C23 C24 C25 2(2) .
C23 C22 C27 O6 176.6(10) .
C23 C22 C27 C26 -2.8(16) .
C23 C24 C25 C26 -1(2) .
C24 C25 C26 C27 -1.7(18) .
C25 C26 C27 O6 -175.7(10) .
C25 C26 C27 C22 3.6(16) .
C27 C22 C23 C24 -0.1(19) .
C28 O7 C17 C16 177.2(17) .
C28 O7 C17 C18 2(3) .
C30 N3 C29 O8 -10(4) .
C31 N3 C29 O8 176(2) .
C32 C33 C34 C35 0.0 .
C32 C33 C34A C35 -30(4) .
C32 C36 C37 O10 11(2) .
C32 C36 C37 C38 -170.0(15) .
C33 C32 C36 C35 0.0 .
C33 C32 C36 C37 173.9(17) .
C33 C34 C35 C36 0.0 .
C34 C35 C36 C32 0.0 .
C34 C35 C36 C37 -173.2(19) .
C35 C36 C37 O10 -177.1(14) .
C35 C36 C37 C38 2(2) .
C36 C32 C33 C34 0.0 .
C36 C32 C33 C34A 19(2) .
C36 C35 C34A C33 30(4) .
C34A C35 C36 C32 -19(2) .
C34A C35 C36 C37 168(3) .
C39 N4 C41 O11 -16(9) .
C40 N4 C41 O11 160(7) .
